data_1532125
loop_
_publ_author_name
'Rozier, P.'
'Ratuszna, A.'
'Galy, J.'

_publ_section_title
;
 Comparative structural and electrical studies of V2 O3 and V2-x Nix O3 (0
 < x < 0.75) solid solution
;
_journal_name_full 'Zeitschrift fuer Anorganische und Allgemeine Chemie'
_journal_page_first 1236
_journal_page_last 1242
_journal_volume 628
_journal_year 2002
_chemical_formula_sum 'O3 V2'
_chemical_name_systematic 'V2 O3'
_space_group_IT_number 15
_symmetry_space_group_name_Hall '-I 2ya'
_symmetry_space_group_name_H-M 'I 1 2/a 1'
_cell_angle_alpha 90
_cell_angle_beta 96.762
_cell_angle_gamma 90
_cell_formula_units_Z 4
_cell_length_a 7.2727
_cell_length_b 5.0027
_cell_length_c 5.5432
_cell_volume 200.276
_citation_journal_id_ASTM ZAACAB
_cod_data_source_file Rozier_ZAACAB_2002_963.cif
_cod_data_source_block O3V2
_cod_original_cell_volume 200.2761
_cod_original_sg_symbol_Hall '-C 2yc (x+z,y,-x)'
_cod_database_code 1532125

loop_
_symmetry_equiv_pos_as_xyz
x,y,z
-x+1/2,y,-z
-x,-y,-z
x-1/2,-y,z
x+1/2,y+1/2,z+1/2
-x+1,y+1/2,-z+1/2
-x+1/2,-y+1/2,-z+1/2
x,-y+1/2,z+1/2

loop_
_atom_site_label
_atom_site_type_symbol
_atom_site_fract_x
_atom_site_fract_y
_atom_site_fract_z
_atom_site_occupancy
_atom_site_U_iso_or_equiv
O1 O-2 0.407 0.845 0.645 1 0.0
V1 V+3 0.3449 0.009 0.2983 1 0.0
O2 O-2 0.25 0.183 0 1 0.0
